data_7719467
loop_
_publ_author_name
'Naina, Vanitha R.'
'Shubham, ?'
'R&#xf6;nicke, Franziska'
'Wagenknecht, Hans-Achim'
'Roesky, Peter W.'

_publ_section_title
;
 Phosphinoamine coinage metal complexes with a coumarin fluorophore:
 synthesis, characterization, and <i>in vitro</i> (photo)cytotoxicity.
;
_journal_issue 39
_journal_name_full 'Dalton transactions (Cambridge, England : 2003)'
_journal_page_first 14701
_journal_page_last 14709
_journal_paper_doi 10.1039/d5dt01532d
_journal_volume 54
_journal_year 2025
_chemical_formula_moiety 'C60 H68 Au N2 O4 P2, 1(F6 Sb1), 2[C4H8O], 1[C4H8O]'
_chemical_formula_sum 'C72 H92 Au F6 N2 O7 P2 Sb'
_chemical_formula_weight 1592.13
_space_group_crystal_system monoclinic
_space_group_IT_number 13
_space_group_name_Hall '-P 2yac'
_space_group_name_H-M_alt 'P 1 2/n 1'
_atom_sites_solution_hydrogens geom
_atom_sites_solution_primary dual
_audit_creation_date 2025-06-1
_audit_creation_method
;
Olex2 1.5-alpha
(compiled 2023.11.24 svn.r209d9fb2 for OlexSys, GUI svn.r6869)
;
_audit_update_record
;
2025-06-25 deposited with the CCDC.	2025-09-09 downloaded from the CCDC.
;
_cell_angle_alpha 90
_cell_angle_beta 90.316(3)
_cell_angle_gamma 90
_cell_formula_units_Z 2
_cell_length_a 8.6767(4)
_cell_length_b 15.3577(4)
_cell_length_c 28.0869(11)
_cell_measurement_reflns_used 43630
_cell_measurement_temperature 100
_cell_measurement_theta_max 29.02
_cell_measurement_theta_min 1.96
_cell_volume 3742.6(2)
_computing_cell_refinement
;
X-Area Recipe 1.37.0.0 (STOE, 2021)
;
_computing_data_collection
;
X-Area Pilatus3_SV 1.31.186.0 (STOE, 2022)
;
_computing_data_reduction
;
X-Area Integrate 2.5.3.0 (STOE, 2021)
X-Area LANA 2.7.5.0 (STOE, 2022)
;
_computing_molecular_graphics 'Olex2 1.5 (Dolomanov et al., 2009)'
_computing_publication_material 'Olex2 1.5 (Dolomanov et al., 2009)'
_computing_structure_refinement 'SHELXL 2019/3 (Sheldrick, 2015)'
_computing_structure_solution 'SHELXT 2018/2 (Sheldrick, 2018)'
_diffrn_ambient_temperature 100
_diffrn_detector 'EIGER2 1M CDTE'
_diffrn_detector_area_resol_mean 13.33
_diffrn_measured_fraction_theta_full 0.998
_diffrn_measured_fraction_theta_max 0.998
_diffrn_measurement_details
;
 564 frames, detector distance = 40 mm
;
_diffrn_measurement_device 'Eulerian 4-circle diffractometer'
_diffrn_measurement_device_type 'STOE STADIVARI'
_diffrn_measurement_method 'rotation method, \w scans'
_diffrn_radiation_collimation '1.2 0.6 mm diameter'
_diffrn_radiation_monochromator 'Graded multilayer mirror'
_diffrn_radiation_polarisn_norm 270
_diffrn_radiation_probe x-ray
_diffrn_radiation_type 'Mo K\a'
_diffrn_radiation_wavelength 0.71073
_diffrn_reflns_av_R_equivalents 0.0662
_diffrn_reflns_av_unetI/netI 0.0448
_diffrn_reflns_Laue_measured_fraction_full 0.998
_diffrn_reflns_Laue_measured_fraction_max 0.998
_diffrn_reflns_limit_h_max 10
_diffrn_reflns_limit_h_min -10
_diffrn_reflns_limit_k_max 18
_diffrn_reflns_limit_k_min -18
_diffrn_reflns_limit_l_max 33
_diffrn_reflns_limit_l_min -33
_diffrn_reflns_number 39804
_diffrn_reflns_point_group_measured_fraction_full 0.998
_diffrn_reflns_point_group_measured_fraction_max 0.998
_diffrn_reflns_theta_full 25.242
_diffrn_reflns_theta_max 25.250
_diffrn_reflns_theta_min 1.965
_diffrn_source Axo_Mo
_diffrn_source_current 0.830
_diffrn_source_power 0.050
_diffrn_source_voltage 60
_exptl_absorpt_coefficient_mu 2.426
_exptl_absorpt_correction_T_max 1.0000
_exptl_absorpt_correction_T_min 1.0000
_exptl_absorpt_correction_type multi-scan
_exptl_absorpt_process_details
;
STOE LANA, absorption correction by scaling of reflection intensities.
J. Koziskova, F. Hahn, J. Richter, J. Kozisek, "Comparison of different
absorption corrections on the model structure of tetrakis(\m~2~-acetato)-
diaqua-di-copper(II)", Acta Chimica Slovaca, vol. 9, no. 2, 2016, pp. 136 - 140.
;
_exptl_crystal_colour colourless
_exptl_crystal_colour_primary colourless
_exptl_crystal_density_diffrn 1.413
_exptl_crystal_density_method 'not measured'
_exptl_crystal_description needle
_exptl_crystal_F_000 1616
_exptl_crystal_size_max 0.128
_exptl_crystal_size_mid 0.052
_exptl_crystal_size_min 0.026
_refine_diff_density_max 1.099
_refine_diff_density_min -0.928
_refine_diff_density_rms 0.107
_refine_ls_extinction_method none
_refine_ls_goodness_of_fit_ref 1.018
_refine_ls_hydrogen_treatment constr
_refine_ls_matrix_type full
_refine_ls_number_parameters 564
_refine_ls_number_reflns 6784
_refine_ls_number_restraints 1023
_refine_ls_restrained_S_all 1.017
_refine_ls_R_factor_all 0.0702
_refine_ls_R_factor_gt 0.0476
_refine_ls_shift/su_max 0.000
_refine_ls_shift/su_mean 0.000
_refine_ls_structure_factor_coef Fsqd
_refine_ls_weighting_details 'w=1/[\s^2^(Fo^2^)+(0.0689P)^2^+10.0386P] where P=(Fo^2^+2Fc^2^)/3'
_refine_ls_weighting_scheme calc
_refine_ls_wR_factor_gt 0.1190
_refine_ls_wR_factor_ref 0.1326
_reflns_Friedel_coverage 0.000
_reflns_number_gt 4825
_reflns_number_total 6784
_reflns_threshold_expression 'I > 2\s(I)'
_cod_data_source_file d5dt01532d2.cif
_cod_data_source_block nv324
_cod_depositor_comments 'Adding full bibliography for 7719466--7719467.cif.'
_cod_database_code 7719467
_shelx_shelxl_version_number 2018/3
_audit_contact_author
;
      Prof. Dr. Peter W. Roesky
      Karlsruher Institut fuer Technologie (KIT), CS
      Institut fuer Anorganische Chemie (AOC)
      Lehrstuhl fuer Anorganische Funktionsmaterialien
      Engesserstr. 15, Geb. 30.45
      76131 Karlsruhe 
      Bundesrepublik Deutschland
;
_audit_contact_letter
;
;
_shelx_space_group_comment
;
The symmetry employed for this shelxl refinement is uniquely defined
by the following loop, which should always be used as a source of
symmetry information in preference to the above space-group names.
They are only intended as comments.
;
_shelx_estimated_absorpt_t_max 0.940
_shelx_estimated_absorpt_t_min 0.746
_olex2_refinement_description
;
1. Fixed Uiso
 At 1.2 times of:
  All C(H) groups, All N(H) groups
 At 1.5 times of:
  All C(H,H,H) groups
2. Restrained distances
 SbB-F2B = SbB-F1B
 1.87 with sigma of 0.02
 SbA-F2A = SbA-F1A
 1.87 with sigma of 0.02
 SbB-F6B = SbB-F3B = SbB-F5B = SbB-F4B
 1.88 with sigma of 0.02
 SbA-F3A = SbA-F4A = SbA-F6A = SbA-F5A
 1.88 with sigma of 0.02
 C24A-C30A \\sim C24B-C28B
 with sigma of 0.04
 P-C21A \\sim P-C21B
 with sigma of 0.02
 F3A-F4A \\sim F3A-F2A \\sim F3A-F6A \\sim F3A-F1A \\sim F4A-F2A \\sim F4A-F1A
\\sim F4A-F5A \\sim F2A-F6A
 \\sim F2A-F5A \\sim F6A-F1A \\sim F6A-F5A \\sim F1A-F5A
 with sigma of 0.04
 F6B-F3B \\sim F6B-F2B \\sim F6B-F5B \\sim F6B-F1B \\sim F3B-F2B \\sim F3B-F1B
\\sim F3B-F4B \\sim F2B-F5B
 \\sim F2B-F4B \\sim F5B-F1B \\sim F5B-F4B \\sim F1B-F4B
 with sigma of 0.04
 C14A-C13A \\sim C14B-C13B
 with sigma of 0.02
3. Rigid bond restraints
 C13, C11, C14, C15, C16, C17, C18
 with sigma for 1-2 distances of 0.01 and sigma for 1-3 distances of 0.01
4. Uiso/Uaniso restraints and constraints
C13 \\sim C11 \\sim C14 \\sim C15 \\sim C16 \\sim C17 \\sim C18: within 2.5A
with sigma of 0.01 and sigma for terminal atoms of 0.02 within 2.5A
SbA \\sim F3A \\sim F4A \\sim F2A \\sim F6A \\sim F1A \\sim F5A \\sim SbB \\sim
F6B \\sim F3B \\sim F2B \\sim F5B \\sim F1B \\sim F4B: within 2A with sigma of
0.01 and sigma for terminal atoms of 0.02 within 2A
SbA \\sim F3A \\sim F4A \\sim F2A \\sim F6A \\sim F1A \\sim F5A: within 2A with
sigma of 0.04 and sigma for terminal atoms of 0.08 within 2A
SbB \\sim F6B \\sim F3B \\sim F2B \\sim F5B \\sim F1B \\sim F4B: within 2A with
sigma of 0.04 and sigma for terminal atoms of 0.08 within 2A
C21A \\sim C21B \\sim C22B \\sim C22A \\sim C23B \\sim C23A \\sim C24A \\sim
C24B \\sim C25B \\sim C25A \\sim C26A \\sim C26B \\sim C27A \\sim C27B \\sim
C29A \\sim C30B \\sim C28B \\sim C28A \\sim C30A \\sim C29B: within 2A with
sigma of 0.01 and sigma for terminal atoms of 0.02 within 2A
C11A \\sim C14A \\sim C13A \\sim C16A \\sim C12A \\sim C15A \\sim C13B \\sim
C12B \\sim C11B \\sim C16B \\sim C15B \\sim C14B: within 2A with sigma of 0.01
and sigma for terminal atoms of 0.02 within 2A
Uanis(C28A) \\sim Ueq: with sigma of 0.01 and sigma for terminal atoms of 0.02
5. Rigid body (RIGU) restrains
 SbB, F6B, F3B, F2B, F5B, F1B, F4B
 with sigma for 1-2 distances of 0.004 and sigma for 1-3 distances of 0.004
 SbA, F3A, F4A, F2A, F6A, F1A, F5A
 with sigma for 1-2 distances of 0.004 and sigma for 1-3 distances of 0.004
6. Others
 Sof(SbB)=Sof(F6B)=Sof(F3B)=Sof(F2B)=Sof(F5B)=Sof(F1B)=Sof(F4B)=0.5*(1-FVAR(2))
 Sof(SbA)=Sof(F3A)=Sof(F4A)=Sof(F2A)=Sof(F6A)=Sof(F1A)=Sof(F5A)=0.5*FVAR(2)
 Sof(C11B)=Sof(C16B)=Sof(H16B)=Sof(C15B)=Sof(H15B)=Sof(C14B)=Sof(C13B)=
 Sof(H13B)=Sof(C12B)=Sof(H12B)=1-FVAR(2)
 Sof(C16A)=Sof(H16A)=Sof(C15A)=Sof(H15A)=Sof(C14A)=Sof(C13A)=Sof(H13A)=
 Sof(C12A)=Sof(H12A)=Sof(C11A)=FVAR(2)
 Sof(C16)=Sof(H16C)=Sof(H16D)=Sof(H16E)=Sof(C17)=Sof(H17A)=Sof(H17B)=Sof(H17C)=
 Sof(C18)=Sof(H18A)=Sof(H18B)=Sof(H18C)=1-FVAR(3)
 Sof(C13)=Sof(H13C)=Sof(H13D)=Sof(H13E)=Sof(C11)=Sof(H11A)=Sof(H11B)=Sof(H11C)=
 Sof(C14)=Sof(H14A)=Sof(H14B)=Sof(H14C)=FVAR(3)
 Fixed Sof: C22A(0.691) H22A(0.691) C23A(0.691) H23A(0.691) C24A(0.691)
 C25A(0.691) H25A(0.691) C26A(0.691) H26A(0.691) C21A(0.691) C29A(0.691)
 H29A(0.691) H29B(0.691) H29C(0.691) C27A(0.691) C30A(0.691) H30A(0.691)
 H30B(0.691) H30C(0.691) C28A(0.691) H28A(0.691) H28B(0.691) H28C(0.691)
 C22B(0.309) H22B(0.309) C23B(0.309) H23B(0.309) C24B(0.309) C25B(0.309)
 H25B(0.309) C26B(0.309) H26B(0.309) C21B(0.309) C27B(0.309) C29B(0.309)
 H29D(0.309) H29E(0.309) H29F(0.309) C30B(0.309) H30D(0.309) H30E(0.309)
 H30F(0.309) C28B(0.309) H28D(0.309) H28E(0.309) H28F(0.309)
7.a Me refined with riding coordinates:
 C28B(H28D,H28E,H28F)
7.b Aromatic/amide H refined with riding coordinates:
 N(H), C2(H2), C3(H3), C6(H6), C8(H8), C22A(H22A), C23A(H23A), C25A(H25A),
 C26A(H26A), C22B(H22B), C23B(H23B), C25B(H25B), C26B(H26B), C16A(H16A),
 C15A(H15A), C13A(H13A), C12A(H12A), C16B(H16B), C15B(H15B), C13B(H13B),
 C12B(H12B)
7.c Fitted hexagon refined as free rotating group:
 C1(C2,C3,C4,C5,C6), C22A(C23A,C24A,C25A,C26A,C21A), C22B(C23B,C24B,C25B,C26B,
 C21B), C16A(C15A,C14A,C13A,C12A,C11A), C11B(C16B,C15B,C14B,C13B,C12B)
7.d Idealised Me refined as rotating group:
 C10(H10A,H10B,H10C), C29A(H29A,H29B,H29C), C30A(H30A,H30B,H30C), C28A(H28A,
 H28B,H28C), C29B(H29D,H29E,H29F), C30B(H30D,H30E,H30F), C13(H13C,H13D,H13E),
 C11(H11A,H11B,H11C), C14(H14A,H14B,H14C), C16(H16C,H16D,H16E), C17(H17A,H17B,
 H17C), C18(H18A,H18B,H18C)
;
_smtbx_masks_special_details
;
A solvent mask was calculated and 224 electrons were 
found in a volume of 658\%A^3^ in 2 voids per unit cell. 
This is consistent with the presence of 
2[C4H8O], 1[C4H8O] per Asymmetric Unit 
which account for 240 electrons 
per unit cell.
;
_smtbx_masks_void_probe_radius 1.2
_smtbx_masks_void_truncation_radius 1.2
_olex2_submission_special_instructions 'No special instructions were received'
_stoe_detector_distance '40.0 mm'
_stoe_detector_pixelsize_x '0.075 mm'
_stoe_detector_pixelsize_y '0.075 mm'
_stoe_detector_size_x '8.0 cm'
_stoe_detector_size_y '7.7 cm'
_stoe_evaluation_integration_a 10.1
_stoe_evaluation_integration_b -0.1
_stoe_evaluation_integration_ems 0.014
_stoe_evaluation_lana_bis_l_even_max -
_stoe_evaluation_lana_bis_l_odd_max -
_stoe_evaluation_lana_bos_l_even_max 4
_stoe_evaluation_lana_bos_l_odd_max 1
_stoe_evaluation_lana_completeness 80.8
_stoe_evaluation_lana_dxs_max_order 1
_stoe_evaluation_lana_dys_max_order 1
_stoe_evaluation_lana_fs_max_order 3
_stoe_evaluation_lana_max_2theta_available 60.4
_stoe_evaluation_lana_max_2theta_desired 60.4
_stoe_evaluation_lana_mean_redundancy 2.6
_stoe_evaluation_lana_number_refls_after_or 47077
_stoe_evaluation_lana_number_refls_outliers 9161
_stoe_evaluation_lana_number_refls_total 56238
_stoe_evaluation_lana_number_refls_unique 17967
_stoe_evaluation_lana_number_refls_written 47077
_stoe_evaluation_lana_or_c1 0.035
_stoe_evaluation_lana_or_c2 0
_stoe_evaluation_lana_or_c3 0
_stoe_evaluation_lana_or_c4 0.7
_stoe_evaluation_lana_point_group m
_stoe_evaluation_lana_table
;
#----------------------------------------------------------------------------
2Theta           6.6   13.0   19.4   25.8   32.2   38.6   45.0   51.4   57.8
#----------------------------------------------------------------------------
<Resolution>    5.50   2.97   2.06   1.57   1.27   1.07   0.93   0.82   0.75
N(total)         333   1476   3974   6974  10633  11539  10354   8755   2200
<Redundancy>     2.5    2.9    3.6    3.7    3.9    3.2    2.4    1.8    1.3
Complet. [%%]    99.0   98.4   99.9   99.7   99.8   99.5   98.1   90.9   31.5
<I/sigma>       96.3   54.8   32.9   20.6   11.4    7.5    3.5    1.6    0.7
R(int)         0.036  0.028  0.025  0.029  0.042  0.062  0.123  0.215  0.364
#----------------------------------------------------------------------------
;
_stoe_measurement_identifier NV324
_stoe_measurement_max_exposure_per_frame '10.0 s'
_stoe_measurement_mean_exposure_per_frame '10.0 s'
_stoe_measurement_min_exposure_per_frame '10.0 s'
_stoe_measurement_total_exposure_time '94 min'
_stoe_measurement_total_frame_number 564
_stoe_measurement_total_run_number 14
_stoe_measurement_tube_power '49.8 W'

loop_
_space_group_symop_operation_xyz
'x, y, z'
'-x+1/2, y, -z+1/2'
'-x, -y, -z'
'x-1/2, -y, z-1/2'

loop_
_atom_site_label
_atom_site_type_symbol
_atom_site_fract_x
_atom_site_fract_y
_atom_site_fract_z
_atom_site_U_iso_or_equiv
_atom_site_adp_type
_atom_site_occupancy
_atom_site_site_symmetry_order
_atom_site_calc_flag
_atom_site_refinement_flags_posn
_atom_site_refinement_flags_adp
_atom_site_refinement_flags_occupancy
_atom_site_disorder_assembly
_atom_site_disorder_group
Au Au 0.250000 0.25105(2) 0.250000 0.03710(12) Uani 1 2 d S T P A .
O2 O 0.6444(5) 0.0906(3) 0.16534(17) 0.0548(12) Uani 1 1 d . . . . .
N N 0.4614(6) 0.1376(3) 0.32309(18) 0.0490(13) Uani 1 1 d . . . . .
H H 0.472806 0.116856 0.352096 0.059 Uiso 1 1 calc R U . . .
C1 C 0.4993(5) 0.0814(2) 0.28547(12) 0.0448(15) Uani 1 1 d G . . . .
C2 C 0.4849(5) -0.0078(3) 0.29247(13) 0.0566(18) Uani 1 1 d G . . . .
H2 H 0.448258 -0.029486 0.321986 0.068 Uiso 1 1 calc R U . . .
C3 C 0.5243(5) -0.06524(18) 0.25629(17) 0.062(2) Uani 1 1 d G . . . .
H3 H 0.514464 -0.126225 0.261069 0.074 Uiso 1 1 calc R U . . .
C4 C 0.5779(5) -0.0335(2) 0.21310(14) 0.0571(19) Uani 1 1 d G . . . .
C5 C 0.5922(5) 0.0557(3) 0.20610(12) 0.0476(16) Uani 1 1 d G . . . .
C6 C 0.5529(5) 0.11321(18) 0.24229(14) 0.0466(15) Uani 1 1 d G . . . .
H6 H 0.562710 0.174190 0.237504 0.056 Uiso 1 1 calc R U . . .
C8 C 0.6878(9) -0.0529(5) 0.1345(3) 0.066(2) Uani 1 1 d . . . . .
H8 H 0.726299 -0.089734 0.110161 0.079 Uiso 1 1 calc R U . . .
C7 C 0.6960(8) 0.0387(5) 0.1275(3) 0.0570(18) Uani 1 1 d . . . . .
C9 C 0.6297(9) -0.0896(5) 0.1729(3) 0.065(2) Uani 1 1 d . . . . .
C10 C 0.6234(12) -0.1881(5) 0.1795(4) 0.096(3) Uani 1 1 d . . . . .
H10A H 0.695412 -0.205332 0.204837 0.145 Uiso 1 1 calc R U . . .
H10B H 0.652143 -0.216912 0.149739 0.145 Uiso 1 1 calc R U . . .
H10C H 0.518609 -0.205395 0.188307 0.145 Uiso 1 1 calc R U . . .
P P 0.39660(19) 0.24009(10) 0.31843(5) 0.0409(4) Uani 1 1 d D . . . .
O1 O 0.7431(6) 0.0771(4) 0.0939(2) 0.0748(15) Uani 1 1 d . . . . .
C22A C 0.1334(13) 0.2175(8) 0.3708(2) 0.0480(19) Uani 0.691 1 d G U P A 1
H22A H 0.098210 0.186802 0.343505 0.058 Uiso 0.691 1 calc R U P A 1
C23A C 0.0380(9) 0.2264(7) 0.4101(3) 0.054(2) Uani 0.691 1 d G U P A 1
H23A H -0.062359 0.201771 0.409666 0.065 Uiso 0.691 1 calc R U P A 1
C24A C 0.0896(8) 0.2714(6) 0.4501(2) 0.068(2) Uani 0.691 1 d DG U P A 1
C25A C 0.2365(9) 0.3075(6) 0.4508(2) 0.077(2) Uani 0.691 1 d G U P A 1
H25A H 0.271682 0.338269 0.478088 0.092 Uiso 0.691 1 calc R U P A 1
C26A C 0.3319(8) 0.2986(6) 0.4115(3) 0.071(2) Uani 0.691 1 d G U P A 1
H26A H 0.432253 0.323302 0.411927 0.085 Uiso 0.691 1 calc R U P A 1
C21A C 0.2803(12) 0.2536(8) 0.3715(3) 0.053(2) Uani 0.691 1 d DG U P A 1
C29A C 0.065(2) 0.2379(10) 0.5385(5) 0.099(4) Uani 0.691 1 d . U P A 1
H29A H 0.134377 0.278978 0.554476 0.149 Uiso 0.691 1 calc R U P A 1
H29B H 0.124367 0.188902 0.525980 0.149 Uiso 0.691 1 calc R U P A 1
H29C H -0.011269 0.216373 0.561318 0.149 Uiso 0.691 1 calc R U P A 1
C27A C -0.0248(19) 0.2877(10) 0.4943(4) 0.080(3) Uani 0.691 1 d . U P A 1
C30A C -0.1645(18) 0.2423(8) 0.4907(5) 0.094(4) Uani 0.691 1 d D U P A 1
H30A H -0.143617 0.180522 0.484850 0.142 Uiso 0.691 1 calc R U P A 1
H30B H -0.225563 0.266051 0.464252 0.142 Uiso 0.691 1 calc R U P A 1
H30C H -0.221942 0.248612 0.520422 0.142 Uiso 0.691 1 calc R U P A 1
C28A C -0.034(2) 0.3863(9) 0.5049(5) 0.098(4) Uani 0.691 1 d . U P A 1
H28A H -0.105003 0.396289 0.531343 0.146 Uiso 0.691 1 calc R U P A 1
H28B H -0.071445 0.417082 0.476539 0.146 Uiso 0.691 1 calc R U P A 1
H28C H 0.068624 0.408015 0.513515 0.146 Uiso 0.691 1 calc R U P A 1
C22B C 0.143(3) 0.226(2) 0.3774(5) 0.050(3) Uani 0.309 1 d G U P A 2
H22B H 0.083569 0.212517 0.349814 0.061 Uiso 0.309 1 calc R U P A 2
C23B C 0.074(2) 0.2246(17) 0.4220(6) 0.057(3) Uani 0.309 1 d G U P A 2
H23B H -0.031941 0.209849 0.424887 0.068 Uiso 0.309 1 calc R U P A 2
C24B C 0.160(2) 0.2447(13) 0.4624(4) 0.070(3) Uani 0.309 1 d DG U P A 2
C25B C 0.315(2) 0.2663(12) 0.4582(6) 0.071(3) Uani 0.309 1 d G U P A 2
H25B H 0.374038 0.279975 0.485778 0.085 Uiso 0.309 1 calc R U P A 2
C26B C 0.384(2) 0.2679(13) 0.4136(7) 0.066(3) Uani 0.309 1 d G U P A 2
H26B H 0.489550 0.282644 0.410705 0.080 Uiso 0.309 1 calc R U P A 2
C21B C 0.297(3) 0.2478(18) 0.3732(5) 0.057(3) Uani 0.309 1 d DG U P A 2
C27B C 0.068(4) 0.253(2) 0.5067(11) 0.076(3) Uani 0.309 1 d . U P A 2
C29B C 0.207(5) 0.254(2) 0.5504(10) 0.095(6) Uani 0.309 1 d . U P A 2
H29D H 0.279819 0.206211 0.544962 0.143 Uiso 0.309 1 calc R U P A 2
H29E H 0.158248 0.246357 0.581555 0.143 Uiso 0.309 1 calc R U P A 2
H29F H 0.261826 0.309556 0.549661 0.143 Uiso 0.309 1 calc R U P A 2
C30B C 0.021(4) 0.153(2) 0.5199(10) 0.097(7) Uani 0.309 1 d . U P A 2
H30D H 0.008218 0.148247 0.554410 0.146 Uiso 0.309 1 calc R U P A 2
H30E H 0.103077 0.113914 0.509457 0.146 Uiso 0.309 1 calc R U P A 2
H30F H -0.075408 0.138274 0.503776 0.146 Uiso 0.309 1 calc R U P A 2
C28B C 0.000(5) 0.335(2) 0.5171(12) 0.096(6) Uani 0.309 1 d D U P A 2
H28D H -0.056569 0.331433 0.547068 0.144 Uiso 0.309 1 calc R U P A 2
H28E H 0.081698 0.379188 0.520096 0.144 Uiso 0.309 1 calc R U P A 2
H28F H -0.070274 0.351565 0.491300 0.144 Uiso 0.309 1 calc R U P A 2
SbA Sb 0.4092(10) 0.7239(7) 0.3690(5) 0.090(2) Uani 0.110(3) 1 d D U P B 12
F3A F 0.491(4) 0.8327(16) 0.3602(14) 0.097(6) Uani 0.110(3) 1 d D U P B 12
F4A F 0.424(4) 0.699(2) 0.3022(8) 0.097(5) Uani 0.110(3) 1 d D U P B 12
F2A F 0.212(2) 0.760(2) 0.3591(14) 0.102(5) Uani 0.110(3) 1 d D U P B 12
F6A F 0.399(4) 0.735(2) 0.4338(8) 0.109(6) Uani 0.110(3) 1 d D U P B 12
F1A F 0.611(2) 0.680(2) 0.3734(13) 0.094(6) Uani 0.110(3) 1 d D U P B 12
F5A F 0.341(4) 0.6077(14) 0.3741(13) 0.105(5) Uani 0.110(3) 1 d D U P B 12
SbB Sb 0.4029(3) 0.71456(13) 0.34460(11) 0.0658(7) Uani 0.390(3) 1 d D U P B 13
F6B F 0.5470(15) 0.6611(9) 0.3814(5) 0.106(4) Uani 0.390(3) 1 d D U P B 13
F3B F 0.4648(17) 0.8173(8) 0.3697(5) 0.102(4) Uani 0.390(3) 1 d D U P B 13
F2B F 0.2520(15) 0.7052(10) 0.3897(5) 0.117(4) Uani 0.390(3) 1 d D U P B 13
F5B F 0.3542(15) 0.6072(7) 0.3212(5) 0.112(4) Uani 0.390(3) 1 d D U P B 13
F1B F 0.5411(12) 0.7207(7) 0.2970(4) 0.076(3) Uani 0.390(3) 1 d D U P B 13
F4B F 0.2635(15) 0.7610(9) 0.3054(6) 0.120(4) Uani 0.390(3) 1 d D U P B 13
C16A C 0.7051(6) 0.2861(2) 0.3215(2) 0.0561(17) Uani 0.810(6) 1 d G U P A 1
H16A H 0.725490 0.225457 0.319437 0.067 Uiso 0.810(6) 1 calc R U P A 1
C15A C 0.8264(4) 0.3450(3) 0.3242(2) 0.0620(18) Uani 0.810(6) 1 d G U P A 1
H15A H 0.929807 0.324605 0.324038 0.074 Uiso 0.810(6) 1 calc R U P A 1
C14A C 0.7966(5) 0.4337(3) 0.3273(2) 0.0514(18) Uani 0.810(6) 1 d DG U P A 1
C13A C 0.6454(5) 0.4636(2) 0.3276(2) 0.0480(17) Uani 0.810(6) 1 d DG U P A 1
H13A H 0.624952 0.524246 0.329651 0.058 Uiso 0.810(6) 1 calc R U P A 1
C12A C 0.5240(4) 0.4047(3) 0.3248(2) 0.0486(17) Uani 0.810(6) 1 d G U P A 1
H12A H 0.420634 0.425099 0.325050 0.058 Uiso 0.810(6) 1 calc R U P A 1
C11A C 0.5538(5) 0.3160(3) 0.3218(2) 0.0426(16) Uani 0.810(6) 1 d G U P A 1
C11B C 0.568(2) 0.3079(14) 0.3261(9) 0.048(3) Uani 0.190(6) 1 d G U P A 2
C16B C 0.668(3) 0.2973(14) 0.3644(8) 0.052(3) Uani 0.190(6) 1 d G U P A 2
H16B H 0.651127 0.252173 0.386911 0.063 Uiso 0.190(6) 1 calc R U P A 2
C15B C 0.794(2) 0.3529(15) 0.3700(8) 0.057(3) Uani 0.190(6) 1 d G U P A 2
H15B H 0.862051 0.345713 0.396178 0.068 Uiso 0.190(6) 1 calc R U P A 2
C14B C 0.819(2) 0.4190(15) 0.3371(9) 0.052(3) Uani 0.190(6) 1 d DG U P A 2
C13B C 0.719(3) 0.4295(13) 0.2987(8) 0.052(3) Uani 0.190(6) 1 d DG U P A 2
H13B H 0.735860 0.474669 0.276249 0.063 Uiso 0.190(6) 1 calc R U P A 2
C12B C 0.593(2) 0.3739(15) 0.2932(7) 0.050(3) Uani 0.190(6) 1 d G U P A 2
H12B H 0.524934 0.381130 0.266981 0.060 Uiso 0.190(6) 1 calc R U P A 2
C13 C 1.086(3) 0.4613(19) 0.3129(9) 0.089(4) Uani 0.516(11) 1 d . U P A 1
H13C H 1.135989 0.422871 0.336112 0.134 Uiso 0.516(11) 1 calc R U P A 1
H13D H 1.154353 0.510310 0.305673 0.134 Uiso 0.516(11) 1 calc R U P A 1
H13E H 1.064077 0.428744 0.283619 0.134 Uiso 0.516(11) 1 calc R U P A 1
C11 C 1.031(2) 0.4694(11) 0.3844(7) 0.086(4) Uani 0.516(11) 1 d . U P A 2
H11A H 0.958877 0.472411 0.411040 0.129 Uiso 0.516(11) 1 calc R U P A 2
H11B H 1.115697 0.510560 0.389755 0.129 Uiso 0.516(11) 1 calc R U P A 2
H11C H 1.072656 0.410210 0.382005 0.129 Uiso 0.516(11) 1 calc R U P A 2
C14 C 0.898(2) 0.5814(12) 0.3339(8) 0.089(4) Uani 0.516(11) 1 d . U P A 2
H14A H 0.822995 0.593200 0.308666 0.134 Uiso 0.516(11) 1 calc R U P A 2
H14B H 0.990647 0.617008 0.328819 0.134 Uiso 0.516(11) 1 calc R U P A 2
H14C H 0.853533 0.595819 0.364891 0.134 Uiso 0.516(11) 1 calc R U P A 2
C15 C 0.9379(10) 0.4952(6) 0.3332(3) 0.081(2) Uani 1 1 d . U . . .
C16 C 1.056(3) 0.468(2) 0.2932(9) 0.088(5) Uani 0.484(11) 1 d . U P A 2
H16C H 1.087556 0.407348 0.298197 0.132 Uiso 0.484(11) 1 calc R U P A 2
H16D H 1.146381 0.505897 0.294747 0.132 Uiso 0.484(11) 1 calc R U P A 2
H16E H 1.006431 0.473538 0.261884 0.132 Uiso 0.484(11) 1 calc R U P A 2
C17 C 0.901(2) 0.5781(11) 0.2903(7) 0.076(4) Uani 0.484(11) 1 d . U P A 1
H17A H 0.888672 0.551667 0.258792 0.114 Uiso 0.484(11) 1 calc R U P A 1
H17B H 0.987417 0.619092 0.289892 0.114 Uiso 0.484(11) 1 calc R U P A 1
H17C H 0.806243 0.609155 0.298777 0.114 Uiso 0.484(11) 1 calc R U P A 1
C18 C 0.922(2) 0.5446(14) 0.3759(8) 0.096(4) Uani 0.484(11) 1 d . U P A 1
H18A H 0.816875 0.566849 0.378160 0.143 Uiso 0.484(11) 1 calc R U P A 1
H18B H 0.994924 0.593471 0.375420 0.143 Uiso 0.484(11) 1 calc R U P A 1
H18C H 0.944786 0.507288 0.403368 0.143 Uiso 0.484(11) 1 calc R U P A 1

loop_
_atom_site_aniso_label
_atom_site_aniso_U_11
_atom_site_aniso_U_22
_atom_site_aniso_U_33
_atom_site_aniso_U_23
_atom_site_aniso_U_13
_atom_site_aniso_U_12
Au 0.0454(2) 0.04154(19) 0.02442(16) 0.000 0.00188(11) 0.000
O2 0.046(3) 0.062(3) 0.056(3) -0.014(2) -0.001(2) 0.007(2)
N 0.061(3) 0.047(3) 0.039(3) 0.005(2) -0.026(3) -0.003(3)
C1 0.050(4) 0.036(3) 0.048(4) -0.008(3) -0.018(3) 0.005(3)
C2 0.063(4) 0.049(4) 0.058(4) 0.006(3) -0.017(3) 0.006(3)
C3 0.064(5) 0.037(4) 0.085(6) -0.001(4) -0.022(4) 0.006(3)
C4 0.051(4) 0.043(4) 0.076(5) -0.012(4) -0.024(4) 0.010(3)
C5 0.039(4) 0.048(4) 0.055(4) -0.010(3) -0.011(3) 0.005(3)
C6 0.045(4) 0.043(4) 0.052(4) -0.007(3) -0.011(3) 0.002(3)
C8 0.054(5) 0.064(5) 0.078(6) -0.029(4) -0.018(4) 0.017(4)
C7 0.039(4) 0.072(5) 0.059(5) -0.018(4) -0.009(3) 0.010(3)
C9 0.049(4) 0.054(4) 0.090(6) -0.027(4) -0.016(4) 0.011(3)
C10 0.119(8) 0.053(5) 0.117(8) -0.032(5) -0.016(6) 0.018(5)
P 0.0488(9) 0.0458(9) 0.0281(7) -0.0013(7) -0.0028(6) -0.0052(7)
O1 0.069(4) 0.088(4) 0.067(4) -0.018(3) 0.011(3) 0.009(3)
C22A 0.068(4) 0.045(4) 0.030(4) -0.013(3) 0.008(4) -0.012(3)
C23A 0.080(5) 0.055(4) 0.027(4) -0.009(4) 0.010(4) -0.018(4)
C24A 0.095(5) 0.072(4) 0.038(4) -0.017(3) 0.019(4) -0.032(4)
C25A 0.100(5) 0.090(5) 0.041(4) -0.023(4) 0.013(4) -0.032(4)
C26A 0.088(5) 0.084(5) 0.042(4) -0.016(4) 0.009(4) -0.026(4)
C21A 0.075(5) 0.060(4) 0.025(3) -0.007(3) 0.004(3) -0.015(4)
C29A 0.125(9) 0.119(8) 0.054(6) 0.001(6) 0.018(7) -0.038(7)
C27A 0.108(6) 0.083(5) 0.050(5) -0.023(4) 0.025(5) -0.034(5)
C30A 0.115(10) 0.099(9) 0.069(7) -0.044(7) 0.059(7) -0.025(7)
C28A 0.132(9) 0.084(8) 0.077(8) -0.025(7) 0.043(7) -0.027(8)
C22B 0.074(5) 0.052(5) 0.025(5) -0.012(4) 0.006(5) -0.013(5)
C23B 0.084(6) 0.058(5) 0.028(5) -0.013(5) 0.016(5) -0.023(5)
C24B 0.097(5) 0.076(5) 0.036(4) -0.015(4) 0.016(5) -0.030(5)
C25B 0.096(6) 0.079(6) 0.038(5) -0.016(5) 0.015(5) -0.027(5)
C26B 0.087(6) 0.076(6) 0.036(5) -0.014(5) 0.009(5) -0.023(5)
C21B 0.078(5) 0.063(5) 0.031(5) -0.011(5) 0.007(5) -0.018(5)
C27B 0.105(7) 0.084(6) 0.040(5) -0.014(6) 0.023(6) -0.030(6)
C29B 0.120(14) 0.117(14) 0.050(11) -0.007(11) 0.016(11) -0.024(13)
C30B 0.115(13) 0.116(13) 0.060(11) 0.003(11) 0.028(11) -0.026(12)
C28B 0.127(11) 0.105(11) 0.057(10) -0.009(10) 0.029(9) -0.013(11)
SbA 0.063(3) 0.084(4) 0.124(5) 0.020(4) 0.030(4) -0.008(3)
F3A 0.090(12) 0.074(11) 0.127(13) 0.015(10) 0.026(13) -0.006(10)
F4A 0.080(9) 0.087(9) 0.124(9) 0.001(8) 0.030(8) 0.005(9)
F2A 0.084(9) 0.095(10) 0.129(10) 0.011(10) 0.034(9) 0.002(8)
F6A 0.092(13) 0.106(13) 0.130(11) 0.013(10) 0.036(10) -0.006(12)
F1A 0.078(11) 0.071(12) 0.132(13) 0.019(13) 0.030(10) -0.012(10)
F5A 0.089(9) 0.087(8) 0.140(9) 0.005(8) 0.032(9) -0.006(8)
SbB 0.0680(10) 0.0402(7) 0.0895(16) -0.0028(9) 0.0394(11) 0.0012(6)
F6B 0.101(7) 0.086(7) 0.131(8) 0.011(6) 0.021(7) 0.016(6)
F3B 0.105(8) 0.076(7) 0.125(9) -0.002(6) 0.027(7) 0.010(6)
F2B 0.103(7) 0.107(7) 0.142(8) -0.002(7) 0.065(7) -0.001(6)
F5B 0.095(8) 0.085(7) 0.157(9) -0.027(7) 0.042(7) -0.011(6)
F1B 0.059(6) 0.068(6) 0.100(7) -0.011(5) 0.023(6) -0.006(5)
F4B 0.084(7) 0.133(9) 0.142(9) 0.009(7) 0.020(7) 0.006(7)
C16A 0.048(3) 0.046(3) 0.074(4) -0.006(3) -0.012(3) -0.001(3)
C15A 0.047(3) 0.052(4) 0.087(4) -0.008(3) -0.010(3) 0.002(3)
C14A 0.041(3) 0.047(4) 0.066(4) -0.010(3) 0.000(3) -0.004(3)
C13A 0.043(3) 0.042(3) 0.059(4) -0.009(3) 0.003(3) -0.004(3)
C12A 0.038(3) 0.049(3) 0.059(4) -0.011(3) 0.000(3) -0.002(3)
C11A 0.040(3) 0.044(3) 0.044(3) -0.006(3) -0.006(3) -0.003(3)
C11B 0.044(5) 0.046(5) 0.056(5) -0.007(5) -0.006(5) -0.004(5)
C16B 0.044(5) 0.047(5) 0.066(5) -0.004(5) -0.011(5) -0.003(5)
C15B 0.046(5) 0.050(5) 0.074(5) -0.007(5) -0.008(5) -0.003(5)
C14B 0.042(5) 0.048(5) 0.067(5) -0.011(5) -0.003(5) -0.002(5)
C13B 0.044(5) 0.047(5) 0.066(5) -0.007(5) -0.004(4) -0.002(4)
C12B 0.045(5) 0.047(5) 0.059(5) -0.006(4) -0.006(4) -0.003(4)
C13 0.059(8) 0.086(8) 0.124(11) -0.021(9) 0.016(8) -0.032(6)
C11 0.075(9) 0.073(8) 0.111(8) -0.019(7) 0.004(7) -0.036(7)
C14 0.078(8) 0.077(7) 0.113(9) -0.018(7) 0.020(8) -0.020(6)
C15 0.068(5) 0.075(5) 0.102(5) -0.030(4) 0.020(4) -0.027(4)
C16 0.073(9) 0.083(8) 0.108(9) -0.021(9) 0.029(8) -0.026(8)
C17 0.070(7) 0.066(7) 0.093(8) -0.028(6) 0.030(7) -0.038(6)
C18 0.093(9) 0.096(9) 0.098(8) -0.029(7) 0.009(8) -0.046(7)

loop_
_atom_type_symbol
_atom_type_description
_atom_type_scat_dispersion_real
_atom_type_scat_dispersion_imag
_atom_type_scat_source
C C 0.0033 0.0016 'International Tables Vol C Tables 4.2.6.8 and 6.1.1.4'
H H 0.0000 0.0000 'International Tables Vol C Tables 4.2.6.8 and 6.1.1.4'
Au Au -2.0133 8.8022 'International Tables Vol C Tables 4.2.6.8 and 6.1.1.4'
F F 0.0171 0.0103 'International Tables Vol C Tables 4.2.6.8 and 6.1.1.4'
N N 0.0061 0.0033 'International Tables Vol C Tables 4.2.6.8 and 6.1.1.4'
O O 0.0106 0.0060 'International Tables Vol C Tables 4.2.6.8 and 6.1.1.4'
P P 0.1023 0.0942 'International Tables Vol C Tables 4.2.6.8 and 6.1.1.4'
Sb Sb -0.5866 1.5461 'International Tables Vol C Tables 4.2.6.8 and 6.1.1.4'

loop_
_geom_angle_atom_site_label_1
_geom_angle_atom_site_label_2
_geom_angle_atom_site_label_3
_geom_angle
_geom_angle_site_symmetry_1
_geom_angle_site_symmetry_3
_geom_angle_publ_flag
P Au P 171.63(8) . 2 ?
C5 O2 C7 121.9(5) . . ?
C1 N H 116.6 . . ?
C1 N P 126.7(4) . . ?
P N H 116.6 . . ?
C2 C1 N 118.5(3) . . ?
C2 C1 C6 120.0 . . ?
C6 C1 N 121.5(3) . . ?
C1 C2 H2 120.0 . . ?
C3 C2 C1 120.0 . . ?
C3 C2 H2 120.0 . . ?
C2 C3 H3 120.0 . . ?
C2 C3 C4 120.0 . . ?
C4 C3 H3 120.0 . . ?
C3 C4 C9 124.2(5) . . ?
C5 C4 C3 120.0 . . ?
C5 C4 C9 115.7(5) . . ?
O2 C5 C4 122.9(3) . . ?
O2 C5 C6 117.1(3) . . ?
C4 C5 C6 120.0 . . ?
C1 C6 H6 120.0 . . ?
C5 C6 C1 120.0 . . ?
C5 C6 H6 120.0 . . ?
C7 C8 H8 118.1 . . ?
C9 C8 H8 118.1 . . ?
C9 C8 C7 123.8(7) . . ?
O2 C7 C8 116.1(7) . . ?
O1 C7 O2 115.5(7) . . ?
O1 C7 C8 128.4(7) . . ?
C4 C9 C10 117.9(8) . . ?
C8 C9 C4 119.4(7) . . ?
C8 C9 C10 122.6(8) . . ?
C9 C10 H10A 109.5 . . ?
C9 C10 H10B 109.5 . . ?
C9 C10 H10C 109.5 . . ?
H10A C10 H10B 109.5 . . ?
H10A C10 H10C 109.5 . . ?
H10B C10 H10C 109.5 . . ?
N P Au 108.47(17) . . ?
N P C21A 103.4(5) . . ?
N P C21B 99.2(10) . . ?
N P C11A 110.5(3) . . ?
N P C11B 104.6(8) . . ?
C21A P Au 111.7(4) . . ?
C21B P Au 116.8(9) . . ?
C21B P C11B 105.0(12) . . ?
C11A P Au 114.3(2) . . ?
C11A P C21A 107.9(4) . . ?
C11B P Au 120.1(7) . . ?
C23A C22A H22A 120.0 . . ?
C23A C22A C21A 120.0 . . ?
C21A C22A H22A 120.0 . . ?
C22A C23A H23A 120.0 . . ?
C24A C23A C22A 120.0 . . ?
C24A C23A H23A 120.0 . . ?
C23A C24A C25A 120.0 . . ?
C23A C24A C27A 120.1(7) . . ?
C25A C24A C27A 119.7(7) . . ?
C24A C25A H25A 120.0 . . ?
C24A C25A C26A 120.0 . . ?
C26A C25A H25A 120.0 . . ?
C25A C26A H26A 120.0 . . ?
C21A C26A C25A 120.0 . . ?
C21A C26A H26A 120.0 . . ?
C22A C21A P 117.2(6) . . ?
C26A C21A P 122.8(6) . . ?
C26A C21A C22A 120.0 . . ?
H29A C29A H29B 109.5 . . ?
H29A C29A H29C 109.5 . . ?
H29B C29A H29C 109.5 . . ?
C27A C29A H29A 109.5 . . ?
C27A C29A H29B 109.5 . . ?
C27A C29A H29C 109.5 . . ?
C24A C27A C29A 102.6(12) . . ?
C30A C27A C24A 113.8(9) . . ?
C30A C27A C29A 103.1(12) . . ?
C30A C27A C28A 117.1(15) . . ?
C28A C27A C24A 109.5(10) . . ?
C28A C27A C29A 109.5(12) . . ?
C27A C30A H30A 109.5 . . ?
C27A C30A H30B 109.5 . . ?
C27A C30A H30C 109.5 . . ?
H30A C30A H30B 109.5 . . ?
H30A C30A H30C 109.5 . . ?
H30B C30A H30C 109.5 . . ?
C27A C28A H28A 109.5 . . ?
C27A C28A H28B 109.5 . . ?
C27A C28A H28C 109.5 . . ?
H28A C28A H28B 109.5 . . ?
H28A C28A H28C 109.5 . . ?
H28B C28A H28C 109.5 . . ?
C23B C22B H22B 120.0 . . ?
C23B C22B C21B 120.0 . . ?
C21B C22B H22B 120.0 . . ?
C22B C23B H23B 120.0 . . ?
C24B C23B C22B 120.0 . . ?
C24B C23B H23B 120.0 . . ?
C23B C24B C25B 120.0 . . ?
C23B C24B C27B 114.3(18) . . ?
C25B C24B C27B 125.1(17) . . ?
C24B C25B H25B 120.0 . . ?
C24B C25B C26B 120.0 . . ?
C26B C25B H25B 120.0 . . ?
C25B C26B H26B 120.0 . . ?
C21B C26B C25B 120.0 . . ?
C21B C26B H26B 120.0 . . ?
C22B C21B P 122.2(14) . . ?
C26B C21B P 117.5(14) . . ?
C26B C21B C22B 120.0 . . ?
C24B C27B C29B 103(2) . . ?
C24B C27B C30B 104(2) . . ?
C30B C27B C29B 91(3) . . ?
C28B C27B C24B 118(3) . . ?
C28B C27B C29B 98(3) . . ?
C28B C27B C30B 133(3) . . ?
C27B C29B H29D 109.5 . . ?
C27B C29B H29E 109.5 . . ?
C27B C29B H29F 109.5 . . ?
H29D C29B H29E 109.5 . . ?
H29D C29B H29F 109.5 . . ?
H29E C29B H29F 109.5 . . ?
C27B C30B H30D 109.5 . . ?
C27B C30B H30E 109.5 . . ?
C27B C30B H30F 109.5 . . ?
H30D C30B H30E 109.5 . . ?
H30D C30B H30F 109.5 . . ?
H30E C30B H30F 109.5 . . ?
C27B C28B H28D 109.5 . . ?
C27B C28B H28E 109.5 . . ?
C27B C28B H28F 109.5 . . ?
H28D C28B H28E 109.5 . . ?
H28D C28B H28F 109.5 . . ?
H28E C28B H28F 109.5 . . ?
F3A SbA F4A 91.1(11) . . ?
F3A SbA F6A 93.9(12) . . ?
F3A SbA F1A 88.7(11) . . ?
F3A SbA F5A 174.4(14) . . ?
F2A SbA F3A 93.7(12) . . ?
F2A SbA F4A 88.7(11) . . ?
F2A SbA F6A 94.0(12) . . ?
F2A SbA F1A 174.0(14) . . ?
F2A SbA F5A 90.2(11) . . ?
F6A SbA F4A 174.1(13) . . ?
F6A SbA F1A 91.2(11) . . ?
F6A SbA F5A 89.8(11) . . ?
F1A SbA F4A 85.8(11) . . ?
F1A SbA F5A 87.0(11) . . ?
F5A SbA F4A 84.9(11) . . ?
F6B SbB F2B 93.6(7) . . ?
F6B SbB F5B 87.3(6) . . ?
F3B SbB F6B 88.3(7) . . ?
F3B SbB F2B 90.6(6) . . ?
F3B SbB F5B 175.5(7) . . ?
F5B SbB F2B 90.8(6) . . ?
F1B SbB F6B 89.3(6) . . ?
F1B SbB F3B 92.7(6) . . ?
F1B SbB F2B 175.7(7) . . ?
F1B SbB F5B 86.2(5) . . ?
F4B SbB F6B 175.8(7) . . ?
F4B SbB F3B 95.2(6) . . ?
F4B SbB F2B 88.5(7) . . ?
F4B SbB F5B 89.1(7) . . ?
F4B SbB F1B 88.4(6) . . ?
C15A C16A H16A 120.0 . . ?
C15A C16A C11A 120.0 . . ?
C11A C16A H16A 120.0 . . ?
C16A C15A H15A 120.0 . . ?
C14A C15A C16A 120.0 . . ?
C14A C15A H15A 120.0 . . ?
C15A C14A C15 117.0(5) . . ?
C13A C14A C15A 120.0 . . ?
C13A C14A C15 122.9(5) . . ?
C14A C13A H13A 120.0 . . ?
C14A C13A C12A 120.0 . . ?
C12A C13A H13A 120.0 . . ?
C13A C12A H12A 120.0 . . ?
C13A C12A C11A 120.0 . . ?
C11A C12A H12A 120.0 . . ?
C16A C11A P 120.2(3) . . ?
C12A C11A P 119.8(3) . . ?
C12A C11A C16A 120.0 . . ?
C16B C11B P 122.0(13) . . ?
C16B C11B C12B 120.0 . . ?
C12B C11B P 117.9(13) . . ?
C11B C16B H16B 120.0 . . ?
C11B C16B C15B 120.0 . . ?
C15B C16B H16B 120.0 . . ?
C16B C15B H15B 120.0 . . ?
C16B C15B C14B 120.0 . . ?
C14B C15B H15B 120.0 . . ?
C15B C14B C15 134.3(15) . . ?
C13B C14B C15B 120.0 . . ?
C13B C14B C15 105.6(15) . . ?
C14B C13B H13B 120.0 . . ?
C12B C13B C14B 120.0 . . ?
C12B C13B H13B 120.0 . . ?
C11B C12B H12B 120.0 . . ?
C13B C12B C11B 120.0 . . ?
C13B C12B H12B 120.0 . . ?
H13C C13 H13D 109.5 . . ?
H13C C13 H13E 109.5 . . ?
H13D C13 H13E 109.5 . . ?
C15 C13 H13C 109.5 . . ?
C15 C13 H13D 109.5 . . ?
C15 C13 H13E 109.5 . . ?
H11A C11 H11B 109.5 . . ?
H11A C11 H11C 109.5 . . ?
H11B C11 H11C 109.5 . . ?
C15 C11 H11A 109.5 . . ?
C15 C11 H11B 109.5 . . ?
C15 C11 H11C 109.5 . . ?
H14A C14 H14B 109.5 . . ?
H14A C14 H14C 109.5 . . ?
H14B C14 H14C 109.5 . . ?
C15 C14 H14A 109.5 . . ?
C15 C14 H14B 109.5 . . ?
C15 C14 H14C 109.5 . . ?
C14A C15 C17 102.9(8) . . ?
C14B C15 C11 94.4(11) . . ?
C14B C15 C16 106.4(15) . . ?
C13 C15 C14A 115.2(11) . . ?
C13 C15 C17 98.2(13) . . ?
C14 C15 C14B 123.9(14) . . ?
C14 C15 C11 109.4(13) . . ?
C14 C15 C16 115.5(15) . . ?
C16 C15 C11 103.5(14) . . ?
C18 C15 C14A 109.5(10) . . ?
C18 C15 C13 126.0(14) . . ?
C18 C15 C17 99.8(13) . . ?
C15 C16 H16C 109.5 . . ?
C15 C16 H16D 109.5 . . ?
C15 C16 H16E 109.5 . . ?
H16C C16 H16D 109.5 . . ?
H16C C16 H16E 109.5 . . ?
H16D C16 H16E 109.5 . . ?
C15 C17 H17A 109.5 . . ?
C15 C17 H17B 109.5 . . ?
C15 C17 H17C 109.5 . . ?
H17A C17 H17B 109.5 . . ?
H17A C17 H17C 109.5 . . ?
H17B C17 H17C 109.5 . . ?
C15 C18 H18A 109.5 . . ?
C15 C18 H18B 109.5 . . ?
C15 C18 H18C 109.5 . . ?
H18A C18 H18B 109.5 . . ?
H18A C18 H18C 109.5 . . ?
H18B C18 H18C 109.5 . . ?

loop_
_geom_bond_atom_site_label_1
_geom_bond_atom_site_label_2
_geom_bond_distance
_geom_bond_site_symmetry_2
_geom_bond_publ_flag
Au P 2.3052(15) . ?
Au P 2.3052(15) 2 ?
O2 C5 1.345(6) . ?
O2 C7 1.405(8) . ?
N H 0.8800 . ?
N C1 1.404(6) . ?
N P 1.676(5) . ?
C1 C2 1.3900 . ?
C1 C6 1.3900 . ?
C2 H2 0.9500 . ?
C2 C3 1.3900 . ?
C3 H3 0.9500 . ?
C3 C4 1.3900 . ?
C4 C5 1.3900 . ?
C4 C9 1.492(8) . ?
C5 C6 1.3900 . ?
C6 H6 0.9500 . ?
C8 H8 0.9500 . ?
C8 C7 1.421(11) . ?
C8 C9 1.318(12) . ?
C7 O1 1.187(9) . ?
C9 C10 1.526(11) . ?
C10 H10A 0.9800 . ?
C10 H10B 0.9800 . ?
C10 H10C 0.9800 . ?
P C21A 1.816(5) . ?
P C21B 1.771(11) . ?
P C11A 1.796(4) . ?
P C11B 1.828(16) . ?
C22A H22A 0.9500 . ?
C22A C23A 1.3900 . ?
C22A C21A 1.3900 . ?
C23A H23A 0.9500 . ?
C23A C24A 1.3900 . ?
C24A C25A 1.3900 . ?
C24A C27A 1.612(14) . ?
C25A H25A 0.9500 . ?
C25A C26A 1.3900 . ?
C26A H26A 0.9500 . ?
C26A C21A 1.3900 . ?
C29A H29A 0.9800 . ?
C29A H29B 0.9800 . ?
C29A H29C 0.9800 . ?
C29A C27A 1.65(2) . ?
C27A C30A 1.402(19) . ?
C27A C28A 1.54(2) . ?
C30A H30A 0.9800 . ?
C30A H30B 0.9800 . ?
C30A H30C 0.9800 . ?
C28A H28A 0.9800 . ?
C28A H28B 0.9800 . ?
C28A H28C 0.9800 . ?
C22B H22B 0.9500 . ?
C22B C23B 1.3900 . ?
C22B C21B 1.3900 . ?
C23B H23B 0.9500 . ?
C23B C24B 1.3900 . ?
C24B C25B 1.3900 . ?
C24B C27B 1.49(3) . ?
C25B H25B 0.9500 . ?
C25B C26B 1.3900 . ?
C26B H26B 0.9500 . ?
C26B C21B 1.3900 . ?
C27B C29B 1.71(5) . ?
C27B C30B 1.62(4) . ?
C27B C28B 1.43(5) . ?
C29B H29D 0.9800 . ?
C29B H29E 0.9800 . ?
C29B H29F 0.9800 . ?
C30B H30D 0.9800 . ?
C30B H30E 0.9800 . ?
C30B H30F 0.9800 . ?
C28B H28D 0.9800 . ?
C28B H28E 0.9800 . ?
C28B H28F 0.9800 . ?
SbA F3A 1.832(18) . ?
SbA F4A 1.919(18) . ?
SbA F2A 1.815(18) . ?
SbA F6A 1.832(18) . ?
SbA F1A 1.881(18) . ?
SbA F5A 1.885(18) . ?
SbB F6B 1.813(12) . ?
SbB F3B 1.809(12) . ?
SbB F2B 1.833(10) . ?
SbB F5B 1.824(11) . ?
SbB F1B 1.804(10) . ?
SbB F4B 1.781(13) . ?
C16A H16A 0.9500 . ?
C16A C15A 1.3900 . ?
C16A C11A 1.3900 . ?
C15A H15A 0.9500 . ?
C15A C14A 1.3900 . ?
C14A C13A 1.3900 . ?
C14A C15 1.555(8) . ?
C13A H13A 0.9500 . ?
C13A C12A 1.3900 . ?
C12A H12A 0.9500 . ?
C12A C11A 1.3900 . ?
C11B C16B 1.3900 . ?
C11B C12B 1.3900 . ?
C16B H16B 0.9500 . ?
C16B C15B 1.3900 . ?
C15B H15B 0.9500 . ?
C15B C14B 1.3900 . ?
C14B C13B 1.3900 . ?
C14B C15 1.566(18) . ?
C13B H13B 0.9500 . ?
C13B C12B 1.3900 . ?
C12B H12B 0.9500 . ?
C13 H13C 0.9800 . ?
C13 H13D 0.9800 . ?
C13 H13E 0.9800 . ?
C13 C15 1.50(3) . ?
C11 H11A 0.9800 . ?
C11 H11B 0.9800 . ?
C11 H11C 0.9800 . ?
C11 C15 1.69(2) . ?
C14 H14A 0.9800 . ?
C14 H14B 0.9800 . ?
C14 H14C 0.9800 . ?
C14 C15 1.37(2) . ?
C15 C16 1.58(3) . ?
C15 C17 1.78(2) . ?
C15 C18 1.43(2) . ?
C16 H16C 0.9800 . ?
C16 H16D 0.9800 . ?
C16 H16E 0.9800 . ?
C17 H17A 0.9800 . ?
C17 H17B 0.9800 . ?
C17 H17C 0.9800 . ?
C18 H18A 0.9800 . ?
C18 H18B 0.9800 . ?
C18 H18C 0.9800 . ?

loop_
_geom_torsion_atom_site_label_1
_geom_torsion_atom_site_label_2
_geom_torsion_atom_site_label_3
_geom_torsion_atom_site_label_4
_geom_torsion
_geom_torsion_site_symmetry_1
_geom_torsion_site_symmetry_2
_geom_torsion_site_symmetry_3
_geom_torsion_site_symmetry_4
_geom_torsion_publ_flag
Au P C21A C22A 37.9(5) . . . . ?
Au P C21A C26A -141.4(6) . . . . ?
Au P C21B C22B 25.6(13) . . . . ?
Au P C21B C26B -160.9(10) . . . . ?
Au P C11A C16A -114.6(3) . . . . ?
Au P C11A C12A 65.5(4) . . . . ?
Au P C11B C16B -173.4(10) . . . . ?
Au P C11B C12B 9.4(16) . . . . ?
O2 C5 C6 C1 -179.5(4) . . . . ?
N C1 C2 C3 -178.8(4) . . . . ?
N C1 C6 C5 178.7(4) . . . . ?
N P C21A C22A -78.5(5) . . . . ?
N P C21A C26A 102.2(7) . . . . ?
N P C21B C22B -90.5(11) . . . . ?
N P C21B C26B 82.9(13) . . . . ?
N P C11A C16A 8.1(4) . . . . ?
N P C11A C12A -171.8(3) . . . . ?
N P C11B C16B -51.4(15) . . . . ?
N P C11B C12B 131.4(12) . . . . ?
C1 N P Au 32.5(5) . . . . ?
C1 N P C21A 151.1(6) . . . . ?
C1 N P C21B 154.8(10) . . . . ?
C1 N P C11A -93.6(5) . . . . ?
C1 N P C11B -96.9(10) . . . . ?
C1 C2 C3 C4 0.0 . . . . ?
C2 C1 C6 C5 0.0 . . . . ?
C2 C3 C4 C5 0.0 . . . . ?
C2 C3 C4 C9 177.1(5) . . . . ?
C3 C4 C5 O2 179.5(4) . . . . ?
C3 C4 C5 C6 0.0 . . . . ?
C3 C4 C9 C8 -175.7(5) . . . . ?
C3 C4 C9 C10 0.0(8) . . . . ?
C4 C5 C6 C1 0.0 . . . . ?
C5 O2 C7 C8 0.8(8) . . . . ?
C5 O2 C7 O1 -178.1(5) . . . . ?
C5 C4 C9 C8 1.5(8) . . . . ?
C5 C4 C9 C10 177.3(6) . . . . ?
C6 C1 C2 C3 0.0 . . . . ?
C7 O2 C5 C4 -3.3(6) . . . . ?
C7 O2 C5 C6 176.2(4) . . . . ?
C7 C8 C9 C4 -4.1(11) . . . . ?
C7 C8 C9 C10 -179.6(7) . . . . ?
C9 C4 C5 O2 2.1(5) . . . . ?
C9 C4 C5 C6 -177.4(4) . . . . ?
C9 C8 C7 O2 2.9(11) . . . . ?
C9 C8 C7 O1 -178.4(8) . . . . ?
P N C1 C2 -151.9(3) . . . . ?
P N C1 C6 29.4(6) . . . . ?
P C11B C16B C15B -177(2) . . . . ?
P C11B C12B C13B 177(2) . . . . ?
C22A C23A C24A C25A 0.0 . . . . ?
C22A C23A C24A C27A 175.7(10) . . . . ?
C23A C22A C21A P -179.3(8) . . . . ?
C23A C22A C21A C26A 0.0 . . . . ?
C23A C24A C25A C26A 0.0 . . . . ?
C23A C24A C27A C29A 119.6(10) . . . . ?
C23A C24A C27A C30A 8.9(18) . . . . ?
C23A C24A C27A C28A -124.2(11) . . . . ?
C24A C25A C26A C21A 0.0 . . . . ?
C25A C24A C27A C29A -64.7(11) . . . . ?
C25A C24A C27A C30A -175.4(12) . . . . ?
C25A C24A C27A C28A 51.5(15) . . . . ?
C25A C26A C21A P 179.3(9) . . . . ?
C25A C26A C21A C22A 0.0 . . . . ?
C21A P C11A C16A 120.4(5) . . . . ?
C21A P C11A C12A -59.4(5) . . . . ?
C21A C22A C23A C24A 0.0 . . . . ?
C27A C24A C25A C26A -175.7(10) . . . . ?
C22B C23B C24B C25B 0.0 . . . . ?
C22B C23B C24B C27B 172(2) . . . . ?
C23B C22B C21B P 173.3(19) . . . . ?
C23B C22B C21B C26B 0.0 . . . . ?
C23B C24B C25B C26B 0.0 . . . . ?
C23B C24B C27B C29B 167.6(17) . . . . ?
C23B C24B C27B C30B 73(3) . . . . ?
C23B C24B C27B C28B -86(3) . . . . ?
C24B C25B C26B C21B 0.0 . . . . ?
C25B C24B C27B C29B -21(3) . . . . ?
C25B C24B C27B C30B -116(2) . . . . ?
C25B C24B C27B C28B 85(4) . . . . ?
C25B C26B C21B P -173.6(18) . . . . ?
C25B C26B C21B C22B 0.0 . . . . ?
C21B P C11B C16B 52.5(18) . . . . ?
C21B P C11B C12B -124.7(15) . . . . ?
C21B C22B C23B C24B 0.0 . . . . ?
C27B C24B C25B C26B -171(2) . . . . ?
C16A C15A C14A C13A 0.0 . . . . ?
C16A C15A C14A C15 176.6(6) . . . . ?
C15A C16A C11A P -179.8(4) . . . . ?
C15A C16A C11A C12A 0.0 . . . . ?
C15A C14A C13A C12A 0.0 . . . . ?
C15A C14A C15 C13 27.3(14) . . . . ?
C15A C14A C15 C17 133.0(7) . . . . ?
C15A C14A C15 C18 -121.6(13) . . . . ?
C14A C13A C12A C11A 0.0 . . . . ?
C13A C14A C15 C13 -156.2(12) . . . . ?
C13A C14A C15 C17 -50.6(9) . . . . ?
C13A C14A C15 C18 54.9(14) . . . . ?
C13A C12A C11A P 179.8(4) . . . . ?
C13A C12A C11A C16A 0.0 . . . . ?
C11A P C21A C22A 164.4(4) . . . . ?
C11A P C21A C26A -14.9(8) . . . . ?
C11A C16A C15A C14A 0.0 . . . . ?
C11B P C21B C22B 161.5(12) . . . . ?
C11B P C21B C26B -25.1(17) . . . . ?
C11B C16B C15B C14B 0.0 . . . . ?
C16B C11B C12B C13B 0.0 . . . . ?
C16B C15B C14B C13B 0.0 . . . . ?
C16B C15B C14B C15 176(3) . . . . ?
C15B C14B C13B C12B 0.0 . . . . ?
C15B C14B C15 C11 0(2) . . . . ?
C15B C14B C15 C14 -117(2) . . . . ?
C15B C14B C15 C16 106(2) . . . . ?
C14B C13B C12B C11B 0.0 . . . . ?
C13B C14B C15 C11 176.5(12) . . . . ?
C13B C14B C15 C14 60(2) . . . . ?
C13B C14B C15 C16 -78.0(17) . . . . ?
C12B C11B C16B C15B 0.0 . . . . ?
C15 C14A C13A C12A -176.4(7) . . . . ?
C15 C14B C13B C12B -176.9(19) . . . . ?

loop_
_smtbx_masks_void_nr
_smtbx_masks_void_average_x
_smtbx_masks_void_average_y
_smtbx_masks_void_average_z
_smtbx_masks_void_volume
_smtbx_masks_void_count_electrons
_smtbx_masks_void_content
1 0.000 0.000 0.000 215.0 75.0 '2 C4H8O'
2 0.500 0.000 0.500 215.0 75.0 '2 C4H8O'
3 0.000 0.500 0.000 114.2 36.9 '1 C4H8O'
4 0.500 0.500 0.500 114.2 36.9 '1 C4H8O'
